data_4089199
loop_
_publ_author_name
'Congrave, Daniel G.'
'Hsu, Yu-ting'
'Batsanov, Andrei S.'
'Beeby, Andrew'
'Bryce, Martin R.'

_publ_section_title
;
 Synthesis, Diastereomer Separation, and Optoelectronic and Structural
 Properties of Dinuclear Cyclometalated Iridium(III) Complexes with
 Bridging Diarylhydrazide Ligands
;
_journal_issue 5
_journal_name_full Organometallics
_journal_page_first 981
_journal_paper_doi 10.1021/acs.organomet.6b00887
_journal_volume 36
_journal_year 2017
_chemical_formula_moiety 'C62 H38 F12 Ir2 N6 O2, 2(C D2 Cl2)'
_chemical_formula_sum 'C64 H38 Cl4 D4 F12 Ir2 N6 O2'
_chemical_formula_weight 1685.26
_space_group_crystal_system triclinic
_space_group_IT_number 2
_space_group_name_Hall '-P 1'
_space_group_name_H-M_alt 'P -1'
_atom_sites_solution_hydrogens geom
_atom_sites_solution_primary heavy
_audit_creation_date 2015-08-17
_audit_creation_method
;
Olex2 1.2-beta
(compiled 2015.01.26 svn.r3150 for OlexSys, GUI svn.r4998)
;
_cell_angle_alpha 64.1255(12)
_cell_angle_beta 63.4417(12)
_cell_angle_gamma 84.4419(13)
_cell_formula_units_Z 1
_cell_length_a 11.6609(5)
_cell_length_b 12.6394(5)
_cell_length_c 12.6537(6)
_cell_measurement_reflns_used 9652
_cell_measurement_temperature 120
_cell_measurement_theta_max 35.58
_cell_measurement_theta_min 3.15
_cell_volume 1489.73(11)
_computing_cell_refinement 'SAINT v8.34A (Bruker, 2013)'
_computing_data_collection 'APEX2 v.2013.4_1 (Bruker, 2013)'
_computing_data_reduction 'SAINT v8.34A (Bruker, 2013)'
_computing_molecular_graphics 'Olex2 (Dolomanov et al., 2009)'
_computing_publication_material 'Olex2 (Dolomanov et al., 2009)'
_computing_structure_refinement 'ShelXL 2014/7 multi-CPU (Sheldrick, 2015)'
_computing_structure_solution 'ShelXS 2013/1 (Sheldrick, 2008)'
_diffrn_ambient_temperature 120
_diffrn_detector_type 'Bruker PHOTON 100 CMOS'
_diffrn_measured_fraction_theta_full 0.998
_diffrn_measured_fraction_theta_max 0.914
_diffrn_measurement_device '3-circle area detector diffractometer'
_diffrn_measurement_device_type 'Bruker D8 Venture'
_diffrn_measurement_method '\f and \w scans'
_diffrn_radiation_monochromator 'focusing mirrors'
_diffrn_radiation_probe x-ray
_diffrn_radiation_type MoK\a
_diffrn_radiation_wavelength 0.71073
_diffrn_reflns_av_R_equivalents 0.0208
_diffrn_reflns_av_unetI/netI 0.0195
_diffrn_reflns_Laue_measured_fraction_full 0.998
_diffrn_reflns_Laue_measured_fraction_max 0.914
_diffrn_reflns_limit_h_max 18
_diffrn_reflns_limit_h_min -18
_diffrn_reflns_limit_k_max 19
_diffrn_reflns_limit_k_min -20
_diffrn_reflns_limit_l_max 19
_diffrn_reflns_limit_l_min -20
_diffrn_reflns_number 40288
_diffrn_reflns_point_group_measured_fraction_full 0.998
_diffrn_reflns_point_group_measured_fraction_max 0.914
_diffrn_reflns_theta_full 25.242
_diffrn_reflns_theta_max 35.577
_diffrn_reflns_theta_min 2.080
_diffrn_source 'I\mS microsource'
_diffrn_standards_number 0
_exptl_absorpt_coefficient_mu 4.731
_exptl_absorpt_correction_T_max 0.5571
_exptl_absorpt_correction_T_min 0.3019
_exptl_absorpt_correction_type integration
_exptl_absorpt_process_details
;
SADABS-2014/4 (Bruker,2014/4) was used for absorption correction.
wR2(int) was 0.0965 before and 0.0386 after correction.
The \l/2 correction factor is Not present.
;
_exptl_crystal_colour yellow
_exptl_crystal_colour_primary yellow
_exptl_crystal_density_diffrn 1.878
_exptl_crystal_description block
_exptl_crystal_F_000 814
_exptl_crystal_size_max 0.417
_exptl_crystal_size_mid 0.267
_exptl_crystal_size_min 0.146
_refine_diff_density_max 0.877
_refine_diff_density_min -0.992
_refine_diff_density_rms 0.086
_refine_ls_extinction_coef 0.00246(12)
_refine_ls_extinction_expression Fc^*^=kFc[1+0.001xFc^2^\l^3^/sin(2\q)]^-1/4^
_refine_ls_extinction_method 'SHELXL-2014/7 (Sheldrick 2014)'
_refine_ls_goodness_of_fit_ref 1.076
_refine_ls_hydrogen_treatment constr
_refine_ls_matrix_type full
_refine_ls_number_parameters 479
_refine_ls_number_reflns 12509
_refine_ls_number_restraints 64
_refine_ls_restrained_S_all 1.084
_refine_ls_R_factor_all 0.0164
_refine_ls_R_factor_gt 0.0148
_refine_ls_shift/su_max 0.007
_refine_ls_shift/su_mean 0.000
_refine_ls_structure_factor_coef Fsqd
_refine_ls_weighting_details 'w=1/[\s^2^(Fo^2^)+(0.0130P)^2^+0.8060P] where P=(Fo^2^+2Fc^2^)/3'
_refine_ls_weighting_scheme calc
_refine_ls_wR_factor_gt 0.0350
_refine_ls_wR_factor_ref 0.0356
_reflns_Friedel_coverage 0.000
_reflns_number_gt 11958
_reflns_number_total 12509
_reflns_threshold_expression 'I > 2\s(I)'
_cod_data_source_file om6b00887_si_002.cif
_cod_data_source_block 16a-2dDCM
_cod_depositor_comments
;
The following automatic conversions were performed:

data item '_diffrn_radiation_probe' value 'X-ray' was changed to
'x-ray' in accordance with the
/home/saulius/struct/COD-crude-data/automatic-downloads/DataCite-retrospective/ACS/depositions/lib/dictionaries/cif_core.dic
dictionary named 'cif_core.dic' version 2.4.2 last updated on
2011-04-26.

Automatic conversion script
Id: cif_fix_values 6909 2019-04-08 15:41:33Z antanas 
;
_cod_database_code 4089199
_shelx_space_group_comment
;
The symmetry employed for this shelxl refinement is uniquely defined
by the following loop, which should always be used as a source of
symmetry information in preference to the above space-group names.
They are only intended as comments.
;
_shelx_estimated_absorpt_t_max 0.545
_shelx_estimated_absorpt_t_min 0.243
_computing.bruker_data_scaling 'SADABS V2012/1 (Bruker AXS Inc.)'

_olex2_refinement_description
;
1. Fixed Uiso
 At 1.2 times of:
  All C(H) groups, All C(H,H) groups
2. Restrained distances
 F3A-C9 \\sim F3B-C9 \\sim F4B-C9 \\sim F5A-C9 \\sim F5B-C9 \\sim F4A-C9 \\sim
F3C-C9 \\sim F3C-C9 \\sim F4C-C9
 with sigma of 0.02
 F3A-F4A \\sim F3A-F5A \\sim F4A-F5A \\sim F3B-F4B \\sim F3B-F5B \\sim F4B-F5B
\\sim F3C-F4C \\sim F3C-F5C
 \\sim F4C-F5C
 with sigma of 0.02
3. Uiso/Uaniso restraints and constraints
Uanis(F5B) = Uanis(F4C)
Uanis(F3C) = Uanis(F4B)
Uanis(F3B) = Uanis(F5C)
4. Others
 Fixed Sof: F5A(0.75) F4A(0.75) F3A(0.75) F3B(0.1) F4B(0.1) F5B(0.1) Cl1A(0.5)
 Cl2A(0.42) C2A(0.5) D2AA(0.5) D2AB(0.5) Cl2C(0.08) Cl1B(0.5) Cl2B(0.5)
 C2B(0.5) D2BA(0.5) D2BB(0.5) F3C(0.15) F4C(0.15) F5C(0.15)
5.a Secondary CH2 refined with riding coordinates:
 C2A(D2AA,D2AB), C2B(D2BA,D2BB)
5.b Aromatic/amide H refined with riding coordinates:
 C3(H3), C5(H5), C7(H7), C11(H11), C12(H12), C13(H13), C14(H14), C17(H17),
 C18(H18), C19(H19), C20(H20), C22(H22), C23(H23), C24(H24), C25(H25), C28(H28),
  C29(H29), C30(H30), C31(H31)
;
_shelx_shelxl_version_number 2014/7
_olex2_diffrn_ambient_temperature_device 'Oxford Cryosystems'
_olex2_submission_special_instructions 'No special instructions were received'

loop_
_space_group_symop_operation_xyz
'x, y, z'
'-x, -y, -z'

loop_
_atom_site_label
_atom_site_type_symbol
_atom_site_fract_x
_atom_site_fract_y
_atom_site_fract_z
_atom_site_U_iso_or_equiv
_atom_site_adp_type
_atom_site_occupancy
_atom_site_site_symmetry_order
_atom_site_calc_flag
_atom_site_refinement_flags_posn
_atom_site_refinement_flags_occupancy
_atom_site_disorder_assembly
_atom_site_disorder_group
Ir Ir 0.94138(2) 0.87181(2) 0.73978(2) 0.00968(1) Uani 1 1 d . . . .
F1 F 0.51265(9) 1.12831(9) 0.38165(10) 0.02907(19) Uani 1 1 d . . . .
F2 F 0.44611(15) 1.29039(11) 0.38740(18) 0.0644(5) Uani 1 1 d . . . .
F3 F 0.38098(9) 1.12666(13) 0.56525(13) 0.0451(3) Uani 1 1 d . . . .
O O 0.79840(8) 0.96752(8) 0.68480(9) 0.01488(15) Uani 1 1 d . . . .
N1 N 1.03495(9) 0.95515(8) 0.52690(9) 0.01073(15) Uani 1 1 d . . . .
N2 N 0.89830(10) 0.71688(9) 0.74603(10) 0.01329(17) Uani 1 1 d . . . .
N3 N 0.98231(10) 1.02002(9) 0.74961(11) 0.01444(17) Uani 1 1 d . . . .
C1 C 0.84893(11) 1.04251(10) 0.56322(11) 0.01110(17) Uani 1 1 d . . . .
C2 C 0.77004(11) 1.13918(10) 0.52502(11) 0.01131(17) Uani 1 1 d . . . .
C3 C 0.67233(12) 1.12245(11) 0.49761(13) 0.0153(2) Uani 1 1 d . . . .
H3 H 0.6587 1.0506 0.4956 0.018 Uiso 1 1 calc R . . .
C4 C 0.59438(12) 1.21157(11) 0.47313(13) 0.0160(2) Uani 1 1 d . . . .
C5 C 0.61259(12) 1.31689(11) 0.47610(13) 0.0161(2) Uani 1 1 d . . . .
H5 H 0.5595 1.3776 0.4587 0.019 Uiso 1 1 calc R . . .
C6 C 0.70984(12) 1.33200(11) 0.50491(12) 0.01476(19) Uani 1 1 d . . . .
C7 C 0.78874(11) 1.24422(10) 0.52924(12) 0.01334(18) Uani 1 1 d . . . .
H7 H 0.8551 1.2557 0.5486 0.016 Uiso 1 1 calc R . . .
C8 C 0.48446(14) 1.19008(14) 0.45099(18) 0.0262(3) Uani 1 1 d . . . .
C9 C 0.72767(15) 1.44499(12) 0.51022(15) 0.0230(3) Uani 1 1 d D . . .
C10 C 1.07023(11) 0.77871(10) 0.79267(11) 0.01255(18) Uani 1 1 d . . . .
C11 C 1.15848(12) 0.81377(12) 0.82212(13) 0.0178(2) Uani 1 1 d . . . .
H11 H 1.1643 0.8924 0.8121 0.021 Uiso 1 1 calc R . . .
C12 C 1.23754(13) 0.73567(14) 0.86572(14) 0.0227(3) Uani 1 1 d . . . .
H12 H 1.2957 0.7613 0.8861 0.027 Uiso 1 1 calc R . . .
C13 C 1.23252(14) 0.62050(14) 0.87986(14) 0.0246(3) Uani 1 1 d . . . .
H13 H 1.2879 0.5681 0.9084 0.030 Uiso 1 1 calc R . . .
C14 C 1.14633(14) 0.58263(12) 0.85210(13) 0.0208(2) Uani 1 1 d . . . .
H14 H 1.1423 0.5041 0.8615 0.025 Uiso 1 1 calc R . . .
C15 C 1.06517(12) 0.66057(11) 0.81021(11) 0.01461(19) Uani 1 1 d . . . .
C16 C 0.96856(12) 0.62785(10) 0.78261(12) 0.01478(19) Uani 1 1 d . . . .
C17 C 0.94263(15) 0.51712(12) 0.79342(15) 0.0224(2) Uani 1 1 d . . . .
H17 H 0.9918 0.4552 0.8188 0.027 Uiso 1 1 calc R . . .
C18 C 0.84603(17) 0.49712(13) 0.76738(17) 0.0281(3) Uani 1 1 d . . . .
H18 H 0.8285 0.4219 0.7743 0.034 Uiso 1 1 calc R . . .
C19 C 0.77460(16) 0.58854(13) 0.73087(16) 0.0265(3) Uani 1 1 d . . . .
H19 H 0.7073 0.5768 0.7128 0.032 Uiso 1 1 calc R . . .
C20 C 0.80331(13) 0.69689(12) 0.72141(13) 0.0191(2) Uani 1 1 d . . . .
H20 H 0.7545 0.7594 0.6967 0.023 Uiso 1 1 calc R . . .
C21 C 0.83258(12) 0.82246(11) 0.93210(12) 0.0149(2) Uani 1 1 d . . . .
C22 C 0.75633(13) 0.71389(12) 1.02858(12) 0.0197(2) Uani 1 1 d . . . .
H22 H 0.7578 0.6516 1.0052 0.024 Uiso 1 1 calc R . . .
C23 C 0.67849(15) 0.69568(16) 1.15800(14) 0.0290(3) Uani 1 1 d . . . .
H23 H 0.6269 0.6217 1.2216 0.035 Uiso 1 1 calc R . . .
C24 C 0.67592(18) 0.78485(19) 1.19451(16) 0.0379(4) Uani 1 1 d . . . .
H24 H 0.6218 0.7723 1.2826 0.045 Uiso 1 1 calc R . . .
C25 C 0.75208(18) 0.89203(18) 1.10267(16) 0.0350(4) Uani 1 1 d . . . .
H25 H 0.7510 0.9530 1.1278 0.042 Uiso 1 1 calc R . . .
C26 C 0.83068(14) 0.91059(13) 0.97283(13) 0.0212(2) Uani 1 1 d . . . .
C27 C 0.91655(14) 1.01978(13) 0.87002(14) 0.0207(2) Uani 1 1 d . . . .
C28 C 0.93775(18) 1.11692(16) 0.88670(18) 0.0339(4) Uani 1 1 d . . . .
H28 H 0.8925 1.1162 0.9708 0.041 Uiso 1 1 calc R . . .
C29 C 1.02395(19) 1.21394(16) 0.7818(2) 0.0356(4) Uani 1 1 d . . . .
H29 H 1.0391 1.2798 0.7933 0.043 Uiso 1 1 calc R . . .
C30 C 1.08815(16) 1.21415(13) 0.65938(17) 0.0266(3) Uani 1 1 d . . . .
H30 H 1.1466 1.2806 0.5852 0.032 Uiso 1 1 calc R . . .
C31 C 1.06528(13) 1.11560(11) 0.64752(13) 0.0185(2) Uani 1 1 d . . . .
H31 H 1.1100 1.1153 0.5638 0.022 Uiso 1 1 calc R . . .
F5A F 0.8297(2) 1.4548(2) 0.5283(3) 0.0368(6) Uani 0.75 1 d D P A 1
F4A F 0.7510(4) 1.5404(3) 0.3949(3) 0.0499(9) Uani 0.75 1 d D P A 1
F3A F 0.6270(3) 1.4635(4) 0.6002(5) 0.0601(11) Uani 0.75 1 d D P A 1
F3B F 0.6653(14) 1.4181(11) 0.6441(9) 0.045(3) Uani 0.1 1 d D P A 2
F4B F 0.6672(16) 1.5283(9) 0.4618(16) 0.049(3) Uani 0.1 1 d D P A 2
F5B F 0.8430(9) 1.4839(12) 0.4731(17) 0.055(5) Uani 0.1 1 d D P A 2
Cl1A Cl 0.39627(14) 0.8883(2) 1.12400(15) 0.0819(6) Uani 0.5 1 d . P B 1
Cl2A Cl 0.4805(3) 0.7450(4) 0.9770(4) 0.1105(13) Uani 0.42 1 d . P B 1
C2A C 0.5093(6) 0.8806(9) 0.9784(7) 0.076(2) Uani 0.5 1 d . P B 1
D2AA D 0.5973 0.8879 0.9695 0.091 Uiso 0.5 1 calc R P B 1
D2AB D 0.5051 0.9480 0.9019 0.091 Uiso 0.5 1 calc R P B 1
Cl2C Cl 0.4738(13) 0.848(3) 0.898(3) 0.161(10) Uani 0.08 1 d . P C 3
Cl1B Cl 0.36333(16) 0.82698(19) 1.0938(2) 0.0956(7) Uani 0.5 1 d . P D 2
Cl2B Cl 0.49211(13) 0.67002(19) 0.97905(18) 0.0649(4) Uani 0.5 1 d . P D 2
C2B C 0.4999(6) 0.8135(7) 0.9652(8) 0.066(2) Uani 0.5 1 d . P D 2
D2BA D 0.5044 0.8716 0.8795 0.079 Uiso 0.5 1 calc R P D 2
D2BB D 0.5790 0.8308 0.9684 0.079 Uiso 0.5 1 calc R P D 2
F3C F 0.7902(13) 1.4307(10) 0.5765(13) 0.049(3) Uani 0.15 1 d D P A 3
F4C F 0.6117(11) 1.4726(13) 0.5754(18) 0.055(5) Uani 0.15 1 d D P A 3
F5C F 0.7816(16) 1.5319(13) 0.3943(11) 0.045(3) Uani 0.15 1 d D P A 3

loop_
_atom_site_aniso_label
_atom_site_aniso_U_11
_atom_site_aniso_U_22
_atom_site_aniso_U_33
_atom_site_aniso_U_23
_atom_site_aniso_U_13
_atom_site_aniso_U_12
Ir 0.01164(2) 0.00895(2) 0.00879(2) -0.00359(1) -0.00538(1) 0.00212(1)
F1 0.0261(4) 0.0371(5) 0.0321(5) -0.0165(4) -0.0173(4) -0.0019(4)
F2 0.0745(9) 0.0319(6) 0.1356(14) -0.0338(8) -0.0933(11) 0.0264(6)
F3 0.0138(4) 0.0729(9) 0.0561(7) -0.0430(7) -0.0063(4) -0.0024(5)
O 0.0130(4) 0.0148(4) 0.0117(4) -0.0027(3) -0.0047(3) 0.0029(3)
N1 0.0120(4) 0.0099(4) 0.0107(4) -0.0042(3) -0.0064(3) 0.0042(3)
N2 0.0165(4) 0.0115(4) 0.0115(4) -0.0039(3) -0.0070(3) 0.0007(3)
N3 0.0166(4) 0.0135(4) 0.0161(4) -0.0081(4) -0.0085(4) 0.0036(3)
C1 0.0124(4) 0.0097(4) 0.0123(4) -0.0050(4) -0.0065(4) 0.0025(3)
C2 0.0118(4) 0.0107(4) 0.0108(4) -0.0045(4) -0.0051(3) 0.0028(3)
C3 0.0147(5) 0.0131(5) 0.0215(5) -0.0087(4) -0.0102(4) 0.0038(4)
C4 0.0132(5) 0.0153(5) 0.0221(6) -0.0084(4) -0.0104(4) 0.0040(4)
C5 0.0157(5) 0.0138(5) 0.0189(5) -0.0073(4) -0.0086(4) 0.0062(4)
C6 0.0179(5) 0.0122(5) 0.0163(5) -0.0081(4) -0.0082(4) 0.0048(4)
C7 0.0151(5) 0.0123(4) 0.0145(5) -0.0065(4) -0.0079(4) 0.0031(4)
C8 0.0215(6) 0.0241(6) 0.0440(9) -0.0168(6) -0.0230(6) 0.0084(5)
C9 0.0287(7) 0.0164(5) 0.0316(7) -0.0148(5) -0.0167(6) 0.0079(5)
C10 0.0137(4) 0.0140(5) 0.0100(4) -0.0048(4) -0.0062(4) 0.0029(4)
C11 0.0182(5) 0.0223(6) 0.0169(5) -0.0090(5) -0.0111(4) 0.0039(4)
C12 0.0196(6) 0.0322(7) 0.0196(6) -0.0101(5) -0.0134(5) 0.0057(5)
C13 0.0228(6) 0.0283(7) 0.0208(6) -0.0064(5) -0.0141(5) 0.0104(5)
C14 0.0230(6) 0.0179(5) 0.0181(5) -0.0049(5) -0.0107(5) 0.0082(5)
C15 0.0164(5) 0.0137(5) 0.0117(5) -0.0040(4) -0.0067(4) 0.0038(4)
C16 0.0193(5) 0.0110(4) 0.0123(5) -0.0043(4) -0.0067(4) 0.0021(4)
C17 0.0316(7) 0.0127(5) 0.0249(6) -0.0088(5) -0.0141(5) 0.0040(5)
C18 0.0412(8) 0.0171(6) 0.0317(8) -0.0122(6) -0.0188(7) -0.0012(6)
C19 0.0346(8) 0.0212(6) 0.0306(7) -0.0102(6) -0.0202(6) -0.0031(5)
C20 0.0228(6) 0.0173(5) 0.0203(6) -0.0061(5) -0.0140(5) 0.0000(4)
C21 0.0141(5) 0.0181(5) 0.0115(5) -0.0058(4) -0.0061(4) 0.0039(4)
C22 0.0189(5) 0.0203(6) 0.0128(5) -0.0031(4) -0.0054(4) 0.0014(4)
C23 0.0235(6) 0.0353(8) 0.0132(6) -0.0031(5) -0.0027(5) -0.0021(6)
C24 0.0344(8) 0.0526(11) 0.0151(6) -0.0163(7) 0.0008(6) -0.0025(8)
C25 0.0369(8) 0.0442(10) 0.0214(7) -0.0225(7) -0.0027(6) 0.0007(7)
C26 0.0225(6) 0.0254(6) 0.0153(5) -0.0119(5) -0.0054(4) 0.0032(5)
C27 0.0235(6) 0.0219(6) 0.0201(6) -0.0144(5) -0.0078(5) 0.0042(5)
C28 0.0418(9) 0.0329(8) 0.0335(8) -0.0269(7) -0.0099(7) 0.0018(7)
C29 0.0427(9) 0.0277(8) 0.0459(10) -0.0279(8) -0.0157(8) 0.0020(7)
C30 0.0296(7) 0.0177(6) 0.0345(8) -0.0140(6) -0.0131(6) -0.0005(5)
C31 0.0222(6) 0.0134(5) 0.0208(6) -0.0082(4) -0.0096(5) 0.0004(4)
F5A 0.0453(11) 0.0257(14) 0.0650(17) -0.0268(11) -0.0394(12) 0.0081(8)
F4A 0.092(3) 0.0119(7) 0.0558(15) -0.0031(9) -0.0519(17) -0.0008(12)
F3A 0.0412(13) 0.0576(18) 0.088(2) -0.0651(18) -0.0021(13) 0.0053(12)
F3B 0.054(6) 0.030(5) 0.033(4) -0.025(4) 0.009(4) -0.021(4)
F4B 0.103(9) 0.014(3) 0.081(8) -0.030(5) -0.076(7) 0.024(5)
F5B 0.026(4) 0.013(3) 0.100(10) -0.032(5) -0.002(5) 0.004(3)
Cl1A 0.0405(6) 0.1105(14) 0.0516(7) -0.0127(8) -0.0126(5) 0.0278(8)
Cl2A 0.0838(18) 0.163(4) 0.149(3) -0.082(3) -0.090(2) 0.014(2)
C2A 0.043(3) 0.119(7) 0.055(3) -0.025(4) -0.029(3) 0.025(4)
Cl2C 0.062(7) 0.31(3) 0.26(2) -0.25(2) -0.081(11) 0.033(12)
Cl1B 0.0426(7) 0.0921(13) 0.1143(16) -0.0468(12) -0.0056(8) 0.0165(8)
Cl2B 0.0350(5) 0.0980(12) 0.0739(9) -0.0398(9) -0.0332(6) 0.0115(7)
C2B 0.030(3) 0.069(5) 0.063(4) -0.008(4) -0.014(2) 0.016(3)
F3C 0.103(9) 0.014(3) 0.081(8) -0.030(5) -0.076(7) 0.024(5)
F4C 0.026(4) 0.013(3) 0.100(10) -0.032(5) -0.002(5) 0.004(3)
F5C 0.054(6) 0.030(5) 0.033(4) -0.025(4) 0.009(4) -0.021(4)

loop_
_atom_type_symbol
_atom_type_description
_atom_type_scat_dispersion_real
_atom_type_scat_dispersion_imag
_atom_type_scat_source
C C 0.0033 0.0016 'International Tables Vol C Tables 4.2.6.8 and 6.1.1.4'
D D 0.0000 0.0000 'International Tables Vol C Tables 4.2.6.8 and 6.1.1.4'
Cl Cl 0.1484 0.1585 'International Tables Vol C Tables 4.2.6.8 and 6.1.1.4'
F F 0.0171 0.0103 'International Tables Vol C Tables 4.2.6.8 and 6.1.1.4'
H H 0.0000 0.0000 'International Tables Vol C Tables 4.2.6.8 and 6.1.1.4'
Ir Ir -1.4442 7.9887 'International Tables Vol C Tables 4.2.6.8 and 6.1.1.4'
N N 0.0061 0.0033 'International Tables Vol C Tables 4.2.6.8 and 6.1.1.4'
O O 0.0106 0.0060 'International Tables Vol C Tables 4.2.6.8 and 6.1.1.4'

loop_
_exptl_crystal_face_index_h
_exptl_crystal_face_index_k
_exptl_crystal_face_index_l
_exptl_crystal_face_perp_dist
1.00 0.00 2.00 0.1340
0.00 1.00 0.00 0.1180
-1.00 -1.00 -1.00 0.0880
1.00 1.00 1.00 0.1080
1.00 0.00 0.00 0.0640
-1.00 0.00 0.00 0.0730
0.00 1.00 1.00 0.1210
0.00 -1.00 -1.00 0.0780

loop_
_geom_angle_atom_site_label_1
_geom_angle_atom_site_label_2
_geom_angle_atom_site_label_3
_geom_angle
_geom_angle_site_symmetry_1
_geom_angle_site_symmetry_3
O Ir N1 74.89(3) . .
N2 Ir O 97.83(4) . .
N2 Ir N1 91.31(4) . .
N2 Ir N3 175.15(4) . .
N3 Ir O 84.88(4) . .
N3 Ir N1 93.29(4) . .
C10 Ir O 178.22(4) . .
C10 Ir N1 105.73(4) . .
C10 Ir N2 80.51(4) . .
C10 Ir N3 96.72(5) . .
C10 Ir C21 85.18(5) . .
C21 Ir O 94.34(4) . .
C21 Ir N1 168.10(4) . .
C21 Ir N2 95.24(5) . .
C21 Ir N3 80.50(5) . .
C1 O Ir 111.59(7) . .
N1 N1 Ir 112.36(9) 2_776 .
C1 N1 Ir 133.97(8) 2_776 .
C1 N1 N1 112.32(11) 2_776 2_776
C16 N2 Ir 116.16(8) . .
C20 N2 Ir 124.19(9) . .
C20 N2 C16 119.61(11) . .
C27 N3 Ir 115.63(9) . .
C31 N3 Ir 125.12(9) . .
C31 N3 C27 119.24(11) . .
O C1 N1 125.71(10) . 2_776
O C1 C2 115.71(10) . .
N1 C1 C2 118.47(10) 2_776 .
C3 C2 C1 121.67(10) . .
C3 C2 C7 119.95(10) . .
C7 C2 C1 118.13(10) . .
C2 C3 C4 119.64(11) . .
C3 C4 C8 119.23(11) . .
C5 C4 C3 120.98(11) . .
C5 C4 C8 119.69(11) . .
C4 C5 C6 118.79(11) . .
C5 C6 C7 121.02(11) . .
C5 C6 C9 118.58(11) . .
C7 C6 C9 120.39(11) . .
C6 C7 C2 119.62(11) . .
F1 C8 F3 105.33(12) . .
F1 C8 C4 113.14(12) . .
F2 C8 F1 106.71(14) . .
F2 C8 F3 107.12(14) . .
F2 C8 C4 112.53(12) . .
F3 C8 C4 111.54(13) . .
F5A C9 C6 113.92(16) . .
F5A C9 F4A 103.6(2) . .
F4A C9 C6 111.49(19) . .
F3A C9 C6 114.0(2) . .
F3A C9 F5A 107.5(3) . .
F3A C9 F4A 105.5(3) . .
F3B C9 C6 105.2(5) . .
F4B C9 C6 114.8(5) . .
F4B C9 F3B 102.8(8) . .
F5B C9 C6 116.9(6) . .
F5B C9 F3B 103.4(8) . .
F5B C9 F4B 111.6(8) . .
F3C C9 C6 110.2(5) . .
F3C C9 F4C 106.3(9) . .
F4C C9 C6 109.0(7) . .
F5C C9 C6 111.7(7) . .
F5C C9 F3C 112.2(8) . .
F5C C9 F4C 107.2(8) . .
C11 C10 Ir 127.96(9) . .
C11 C10 C15 116.94(11) . .
C15 C10 Ir 114.97(8) . .
C12 C11 C10 121.24(13) . .
C11 C12 C13 120.77(13) . .
C14 C13 C12 119.61(12) . .
C13 C14 C15 119.70(13) . .
C10 C15 C16 114.54(10) . .
C14 C15 C10 121.72(12) . .
C14 C15 C16 123.74(12) . .
N2 C16 C15 113.79(10) . .
N2 C16 C17 119.97(12) . .
C17 C16 C15 126.22(12) . .
C18 C17 C16 120.32(13) . .
C17 C18 C19 119.11(13) . .
C20 C19 C18 118.75(13) . .
N2 C20 C19 122.24(13) . .
C22 C21 Ir 128.08(10) . .
C22 C21 C26 117.19(12) . .
C26 C21 Ir 114.70(9) . .
C23 C22 C21 121.22(14) . .
C24 C23 C22 120.35(15) . .
C25 C24 C23 119.97(14) . .
C24 C25 C26 119.89(16) . .
C21 C26 C27 114.98(11) . .
C25 C26 C21 121.33(14) . .
C25 C26 C27 123.69(14) . .
N3 C27 C26 113.95(11) . .
N3 C27 C28 119.93(14) . .
C28 C27 C26 126.08(13) . .
C29 C28 C27 120.38(15) . .
C28 C29 C30 119.14(14) . .
C31 C30 C29 118.57(14) . .
N3 C31 C30 122.72(13) . .
Cl1A C2A Cl2A 112.1(5) . .
Cl2B C2B Cl1B 110.3(4) . .

loop_
_geom_bond_atom_site_label_1
_geom_bond_atom_site_label_2
_geom_bond_distance
_geom_bond_site_symmetry_2
Ir O 2.1539(9) .
Ir N1 2.1619(10) .
Ir N2 2.0282(10) .
Ir N3 2.0449(10) .
Ir C10 1.9899(11) .
Ir C21 1.9971(12) .
F1 C8 1.3332(19) .
F2 C8 1.3328(18) .
F3 C8 1.343(2) .
O C1 1.2795(14) .
N1 N1 1.4342(18) 2_776
N1 C1 1.3162(14) 2_776
N2 C16 1.3629(16) .
N2 C20 1.3488(16) .
N3 C27 1.3642(17) .
N3 C31 1.3458(17) .
C1 N1 1.3162(14) 2_776
C1 C2 1.4957(15) .
C2 C3 1.3882(16) .
C2 C7 1.3935(16) .
C3 C4 1.3928(17) .
C4 C5 1.3871(17) .
C4 C8 1.5001(18) .
C5 C6 1.3885(17) .
C6 C7 1.3891(16) .
C6 C9 1.4969(18) .
C9 F5A 1.334(3) .
C9 F4A 1.353(3) .
C9 F3A 1.308(3) .
C9 F3B 1.399(9) .
C9 F4B 1.289(8) .
C9 F5B 1.278(10) .
C9 F3C 1.287(9) .
C9 F4C 1.339(10) .
C9 F5C 1.287(13) .
C10 C11 1.4033(17) .
C10 C15 1.4137(17) .
C11 C12 1.3900(18) .
C12 C13 1.391(2) .
C13 C14 1.385(2) .
C14 C15 1.3998(17) .
C15 C16 1.4595(17) .
C16 C17 1.3953(18) .
C17 C18 1.379(2) .
C18 C19 1.391(2) .
C19 C20 1.3828(19) .
C21 C22 1.4028(18) .
C21 C26 1.4117(19) .
C22 C23 1.393(2) .
C23 C24 1.386(3) .
C24 C25 1.382(3) .
C25 C26 1.397(2) .
C26 C27 1.461(2) .
C27 C28 1.395(2) .
C28 C29 1.379(3) .
C29 C30 1.385(2) .
C30 C31 1.3814(19) .
Cl1A C2A 1.761(7) .
Cl2A C2A 1.788(10) .
Cl1B C2B 1.757(8) .
Cl2B C2B 1.751(10) .
